data_9011264
loop_
_publ_author_name
'McIntyre, G. J.'
'Ptasiewicz-Bak H'
'Olovsson, I.'

_publ_section_title
;
 Bonding deformation and superposition effects in the
 electron density of tetragonal nickel sulfate hexadeuterate NiSO4*6D2O
 Sample: neutron refinement
 Note: anisoU's from ICSD
;
_journal_issue 1
_journal_name_full 'Acta Crystallographica, Section B'
_journal_page_first 27
_journal_page_last 39
_journal_paper_doi 10.1107/S0108768189010840
_journal_volume 46
_journal_year 1990
_chemical_formula_structural Ni(SO4)*6D2O
_chemical_formula_sum 'D12 Ni O10 S'
_chemical_name_mineral 'Retgersite (deuterated)'
_space_group_IT_number 96
_symmetry_space_group_name_Hall 'P 4nw 2abw'
_symmetry_space_group_name_H-M 'P 43 21 2'
_cell_angle_alpha 90
_cell_angle_beta 90
_cell_angle_gamma 90
_cell_length_a 6.7803
_cell_length_b 6.7803
_cell_length_c 18.288
_cell_formula_units_Z 4
_cell_volume 840.744
_exptl_crystal_density_diffrn 2.172
_cod_original_cell_volume 840.745
_cod_original_formula_sum 'Ni S O10 D12'
_cod_database_code 9011264

loop_
_symmetry_equiv_pos_as_xyz
x,y,z
y,x,-z
1/2-y,1/2+x,3/4+z
1/2-x,1/2+y,3/4-z
-x,-y,1/2+z
-y,-x,1/2-z
1/2+y,1/2-x,1/4+z
1/2+x,1/2-y,1/4-z

loop_
_atom_site_aniso_label
_atom_site_aniso_U_11
_atom_site_aniso_U_22
_atom_site_aniso_U_33
_atom_site_aniso_U_12
_atom_site_aniso_U_13
_atom_site_aniso_U_23
Ni 0.01020 0.01020 0.00810 -0.00240 -0.00150 0.00150
S 0.00760 0.00760 0.01500 0.00170 -0.00180 0.00180
O4 0.03950 0.01820 0.01890 -0.00950 0.00970 -0.00100
O5 0.01180 0.02050 0.03600 0.00360 -0.00220 -0.00720
O1 0.02690 0.02000 0.02180 -0.01240 -0.01170 0.01190
O2 0.01090 0.01320 0.02350 -0.00040 -0.00400 0.00000
O3 0.01690 0.01540 0.01270 0.00200 0.00060 -0.00160
D11 0.02370 0.02240 0.03540 -0.00700 -0.00420 0.00330
D12 0.03750 0.02870 0.02220 -0.00150 -0.00710 0.00640
D21 0.02160 0.02760 0.04260 0.00820 -0.00500 -0.00070
D22 0.02080 0.02360 0.03170 -0.00630 -0.00390 -0.00290
D31 0.02860 0.02620 0.03390 0.01060 -0.00080 0.00130
D32 0.02630 0.02860 0.02100 -0.00110 0.00610 0.00100

loop_
_atom_site_label
_atom_site_fract_x
_atom_site_fract_y
_atom_site_fract_z
_atom_site_U_iso_or_equiv
Ni -0.21040 -0.21040 0.00000 0.00950
S -0.70900 -0.70900 0.00000 0.01010
O4 -0.62170 -0.62050 -0.06589 0.02550
O5 -0.92290 -0.67250 -0.00020 0.02280
O1 -0.17260 0.04690 -0.05257 0.02290
O2 -0.47010 -0.24420 -0.05628 0.01590
O3 -0.06550 -0.35680 -0.08475 0.01500
D11 -0.07760 0.14590 -0.04018 0.02720
D12 0.75110 0.08390 -0.09466 0.02950
D21 0.43340 -0.14330 -0.04725 0.03060
D22 0.46530 -0.37230 -0.05872 0.02540
D31 0.01440 -0.46430 -0.06653 0.02960
D32 0.01600 -0.27160 -0.11624 0.02530

_database_code_amcsd 0009837
